data_2205565
loop_
_publ_author_name
'Senju, Takatoshi'
'Hoki, Tomonori'
'Mizuguchi, Jin'

_publ_section_title
;
 2,9-Dichloro-5,12-dihydroquino[2,3-<i>b</i>]acridine-7,14-dione
;
_journal_issue 4
_journal_name_full 'Acta Crystallographica Section E'
_journal_page_first o1061
_journal_page_last o1063
_journal_paper_doi 10.1107/S1600536805007634
_journal_volume 61
_journal_year 2005
_chemical_formula_iupac 'C20 H10 Cl2 N2 O2'
_chemical_formula_moiety 'C20 H10 Cl2 N2 O2'
_chemical_formula_sum 'C20 H10 Cl2 N2 O2'
_chemical_formula_weight 381.20
_chemical_name_systematic
;
2,9-Dichloro-5,12-dihydroquino[2,3-b]acridine-7,14-dione
;
_space_group_IT_number 14
_symmetry_cell_setting monoclinic
_symmetry_space_group_name_Hall '-P 2ybc'
_symmetry_space_group_name_H-M 'P 1 21/c 1'
_cell_angle_alpha 90
_cell_angle_beta 91.93(2)
_cell_angle_gamma 90
_cell_formula_units_Z 2
_cell_length_a 3.7820(10)
_cell_length_b 14.840(4)
_cell_length_c 12.942(3)
_cell_measurement_reflns_used 4881
_cell_measurement_temperature 93.1
_cell_measurement_theta_max 68.1
_cell_measurement_theta_min 3.0
_cell_volume 726.0(3)
_computing_cell_refinement PROCESS-AUTO
_computing_data_collection 'PROCESS-AUTO (Rigaku Corporation, 1998)'
_computing_data_reduction 'CrystalStructure (Rigaku/MSC & Rigaku Corporation, 2004)'
_computing_molecular_graphics 'ORTEPIII (Burnett & Johnson, 1996)'
_computing_publication_material CrystalStructure
_computing_structure_refinement 'SHELXL97 (Sheldrick, 1997)'
_computing_structure_solution 'SIR2002 (Burla <i>et al.</i>, 2003)'
_diffrn_detector_area_resol_mean 10.00
_diffrn_measured_fraction_theta_full 0.9121
_diffrn_measured_fraction_theta_max 0.9121
_diffrn_measurement_device_type 'Rigaku R-AXIS RAPID imaging plate'
_diffrn_measurement_method \w
_diffrn_radiation_type 'Cu K\a'
_diffrn_radiation_wavelength 1.5418
_diffrn_reflns_av_R_equivalents 0.078
_diffrn_reflns_limit_h_max 3
_diffrn_reflns_limit_h_min -3
_diffrn_reflns_limit_k_max 17
_diffrn_reflns_limit_k_min -17
_diffrn_reflns_limit_l_max 15
_diffrn_reflns_limit_l_min -15
_diffrn_reflns_number 6026
_diffrn_reflns_theta_full 68.23
_diffrn_reflns_theta_max 68.23
_exptl_absorpt_coefficient_mu 4.198
_exptl_absorpt_correction_T_max 0.919
_exptl_absorpt_correction_T_min 0.677
_exptl_absorpt_correction_type multi-scan
_exptl_absorpt_process_details '(ABSCOR; Higashi, 1995)'
_exptl_crystal_colour black
_exptl_crystal_density_diffrn 1.744
_exptl_crystal_density_method 'not measured'
_exptl_crystal_description needle
_exptl_crystal_F_000 388.00
_exptl_crystal_size_max 0.40
_exptl_crystal_size_mid 0.05
_exptl_crystal_size_min 0.02
_refine_diff_density_max 0.56
_refine_diff_density_min -0.93
_refine_ls_extinction_method none
_refine_ls_goodness_of_fit_ref 1.143
_refine_ls_hydrogen_treatment constr
_refine_ls_number_parameters 119
_refine_ls_number_reflns 1222
_refine_ls_R_factor_gt 0.1000
_refine_ls_shift/su_max 0.000
_refine_ls_structure_factor_coef Fsqd
_refine_ls_weighting_details 'w = 1/[\s^2^(Fo^2^)+(0.1985P)^2^+2.3331P] where P = (Fo^2^+2Fc^2^)/3'
_refine_ls_weighting_scheme calc
_refine_ls_wR_factor_ref 0.3500
_reflns_number_gt 745
_reflns_number_total 1222
_reflns_threshold_expression F^2^>2\s(F^2^)
_cod_data_source_file ob6489.cif
_cod_data_source_block I
_cod_original_sg_symbol_H-M 'P 21/c'
_cod_database_code 2205565
_cod_database_fobs_code 2205565

loop_
_symmetry_equiv_pos_site_id
_symmetry_equiv_pos_as_xyz
1 +X,+Y,+Z
2 -X,1/2+Y,1/2-Z
3 -X,-Y,-Z
4 +X,1/2-Y,1/2+Z

loop_
_atom_site_label
_atom_site_fract_x
_atom_site_fract_y
_atom_site_fract_z
_atom_site_U_iso_or_equiv
_atom_site_adp_type
_atom_site_calc_flag
_atom_site_refinement_flags
_atom_site_occupancy
_atom_site_type_symbol
Cl1 0.2925(8) 0.4666(2) 0.6599(2) 0.0450(10) Uani d . 1.00 Cl
O1 0.908(2) 0.1444(4) 0.7335(4) 0.018(2) Uani d . 1.00 O
N1 0.638(2) 0.1441(5) 0.4199(5) 0.020(2) Uani d . 1.00 N
C1 0.573(2) 0.3006(6) 0.6447(6) 0.018(2) Uani d . 1.00 C
C2 0.401(2) 0.3720(6) 0.5953(7) 0.018(2) Uani d . 1.00 C
C3 0.308(2) 0.3678(6) 0.4899(7) 0.021(2) Uani d . 1.00 C
C4 0.382(2) 0.2901(6) 0.4343(6) 0.017(2) Uani d . 1.00 C
C5 0.559(2) 0.2181(6) 0.4814(6) 0.016(2) Uani d . 1.00 C
C6 0.653(2) 0.2233(6) 0.5898(6) 0.016(2) Uani d . 1.00 C
C7 0.833(2) 0.1454(6) 0.6395(6) 0.018(2) Uani d . 1.00 C
C8 0.927(2) 0.0718(6) 0.5700(6) 0.017(2) Uani d . 1.00 C
C9 0.805(2) 0.0760(6) 0.4608(6) 0.016(2) Uani d . 1.00 C
C10 1.108(2) -0.0018(6) 0.6047(6) 0.017(2) Uani d . 1.00 C
H1 0.6344 0.3046 0.7148 0.022 Uiso c R 1.00 H
H1N 0.5755 0.1437 0.3553 0.024 Uiso c R 1.00 H
H3 0.1963 0.4164 0.4572 0.026 Uiso c R 1.00 H
H4 0.3131 0.2864 0.3648 0.020 Uiso c R 1.00 H
H10 1.1793 -0.0043 0.6742 0.020 Uiso c R 1.00 H

loop_
_atom_site_aniso_label
_atom_site_aniso_U_11
_atom_site_aniso_U_22
_atom_site_aniso_U_33
_atom_site_aniso_U_12
_atom_site_aniso_U_13
_atom_site_aniso_U_23
Cl1 0.049(2) 0.045(2) 0.039(2) 0.0020(10) -0.0020(10) -0.0010(10)
O1 0.017(4) 0.029(3) 0.008(3) -0.002(3) -0.005(2) -0.001(2)
N1 0.020(5) 0.030(4) 0.010(3) -0.002(3) -0.001(3) 0.001(3)
C1 0.007(6) 0.032(5) 0.016(4) -0.004(4) 0.005(3) 0.000(3)
C2 0.011(5) 0.022(4) 0.022(4) -0.001(4) 0.005(3) -0.001(4)
C3 0.009(6) 0.025(5) 0.030(5) 0.002(4) 0.004(4) 0.005(4)
C4 0.009(5) 0.027(5) 0.015(4) 0.002(4) 0.004(3) 0.003(3)
C5 0.008(6) 0.023(4) 0.017(4) -0.004(4) 0.004(3) 0.004(3)
C6 0.005(5) 0.028(5) 0.014(4) -0.002(4) 0.001(3) 0.005(3)
C7 0.009(6) 0.023(5) 0.022(4) -0.004(4) 0.005(3) 0.001(4)
C8 0.018(6) 0.020(4) 0.013(4) -0.006(4) -0.002(4) -0.002(3)
C9 0.010(6) 0.026(5) 0.011(4) -0.001(4) 0.001(3) 0.004(3)
C10 0.013(5) 0.028(5) 0.010(3) -0.003(4) -0.003(3) 0.001(3)

loop_
_atom_type_symbol
_atom_type_description
_atom_type_scat_dispersion_real
_atom_type_scat_dispersion_imag
_atom_type_scat_source
C C 0.018 0.009
;
International Tables for Crystallography
(1992, Vol. C, Tables 4.2.6.8 and 6.1.1.4)
;
H H 0.000 0.000
;
International Tables for Crystallography
(1992, Vol. C, Table 6.1.1.4)
;
N N 0.031 0.018
;
International Tables for Crystallography
(1992, Vol. C, Tables 4.2.6.8 and 6.1.1.4)
;
O O 0.049 0.032
;
International Tables for Crystallography
(1992, Vol. C, Tables 4.2.6.8 and 6.1.1.4)
;
Cl Cl 0.364 0.702
;
International Tables for Crystallography
(1992, Vol. C, Tables 4.2.6.8 and 6.1.1.4)
;

loop_
_geom_angle_atom_site_label_1
_geom_angle_atom_site_label_2
_geom_angle_atom_site_label_3
_geom_angle_site_symmetry_2
_geom_angle_site_symmetry_3
_geom_angle
_geom_angle_publ_flag
Cl1 C2 C1 . . 121.5(7) yes
Cl1 C2 C3 . . 117.6(7) yes
O1 C7 C6 . . 121.5(8) yes
O1 C7 C8 . . 122.8(8) yes
N1 C5 C6 . . 123.4(7) yes
N1 C5 C4 . . 117.6(7) yes
C9 N1 C5 . . 119.4(7) yes
H1N N1 C5 . . 120.2990 no
N1 C9 C8 . . 123.9(7) yes
N1 C9 C10 . 3_756 118.3(7) yes
H1N N1 C9 . . 120.3002 no
C1 C2 C3 . . 120.9(8) yes
H1 C1 C2 . . 119.9576 no
C6 C1 C2 . . 120.1(8) yes
H1 C1 C6 . . 119.9639 no
C1 C6 C7 . . 121.9(7) yes
C1 C6 C5 . . 119.6(8) yes
C2 C3 H3 . . 120.2419 no
C2 C3 C4 . . 119.5(8) yes
H3 C3 C4 . . 120.2440 no
C3 C4 C5 . . 120.8(8) yes
C3 C4 H4 . . 119.5789 no
C4 C5 C6 . . 119.0(8) yes
H4 C4 C5 . . 119.5922 no
C5 C6 C7 . . 118.5(7) yes
C6 C7 C8 . . 115.7(7) yes
C7 C8 C10 . . 121.7(7) yes
C7 C8 C9 . . 118.9(7) yes
C10 C8 C9 . . 119.3(7) yes
C8 C9 C10 . 3_756 117.7(7) yes
C8 C10 H10 . . 118.5189 no
C8 C10 C9 . 3_756 123.0(7) yes
C9 C10 H10 3_756 3_756 118.5083 no
C9 C10 C8 3_756 3_756 123.0(7) no
H10 C10 C9 . 3_756 118.5083 no
C10 C9 C8 3_756 3_756 117.7(7) no
C10 C9 N1 3_756 3_756 118.3(7) no

loop_
_geom_bond_atom_site_label_1
_geom_bond_atom_site_label_2
_geom_bond_site_symmetry_2
_geom_bond_distance
_geom_bond_publ_flag
Cl1 C2 . 1.691(9) yes
O1 C7 . 1.240(10) yes
N1 C5 . 1.390(10) yes
N1 C9 . 1.300(10) yes
N1 H1N . 0.8601 no
C1 C2 . 1.390(10) yes
C1 C6 . 1.390(10) yes
C1 H1 . 0.9300 no
C2 C3 . 1.400(10) yes
C3 C4 . 1.390(10) yes
C3 H3 . 0.9300 no
C4 C5 . 1.390(10) yes
C4 H4 . 0.9300 no
C5 C6 . 1.440(10) yes
C6 C7 . 1.480(10) yes
C7 C8 . 1.470(10) yes
C8 C9 . 1.470(10) yes
C8 C10 . 1.360(10) yes
C9 C10 3_756 1.430(10) yes
C10 C9 3_756 1.430(10) no
C10 H10 . 0.9300 no

loop_
_geom_contact_atom_site_label_1
_geom_contact_atom_site_label_2
_geom_contact_distance
_geom_contact_site_symmetry_2
_geom_contact_publ_flag
Cl1 O1 3.084(6) 2_656 no
H1 H1N 1.994 4 no
